data_4302904
loop_
_publ_author_name
'Shih-Mao Ho'
'Ching-Sheng Hsiao'
'Amitabha Datta'
'Chen-Hsiung Hung'
'Ling-Chueh Chang'
'Ting-Yu Lee'
'Jui-Hsien Huang'

_publ_section_title
;
Monomeric, Dimeric, and Trimeric Calcium Compounds Containing Substituted
Pyrrolyl and Ketiminate Ligands: Synthesis and Structural Characterization
;
_journal_name_full 'Inorganic Chemistry'
_journal_page_first 8004
_journal_page_last 8011
_journal_paper_doi 10.1021/ic900265c
_journal_volume 48
_journal_year 2009
_chemical_formula_moiety 'C82 H96 Ca2 N4 O4, 2(C7 H8)'
_chemical_formula_sum 'C82 H112 Ca2 N4 O4'
_chemical_formula_weight 1297.92
_space_group_IT_number 2
_symmetry_cell_setting triclinic
_symmetry_space_group_name_Hall '-P 1'
_symmetry_space_group_name_H-M 'P -1'
_atom_sites_solution_hydrogens geom
_atom_sites_solution_primary direct
_atom_sites_solution_secondary difmap
_audit_creation_method SHELXL-97
_cell_angle_alpha 100.6850(10)
_cell_angle_beta 107.6900(10)
_cell_angle_gamma 103.7830(10)
_cell_formula_units_Z 1
_cell_length_a 11.5199(8)
_cell_length_b 12.8966(9)
_cell_length_c 14.4381(10)
_cell_measurement_temperature 150(2)
_cell_volume 1906.2(2)
_computing_cell_refinement 'SAINT v6.280a (Bruker, 2004)'
_computing_data_collection 'APEX2 v1.0-22 (Bruker, 2004)'
_computing_data_reduction 'SAINT v6.280a (Bruker, 2004)'
_computing_molecular_graphics 'SHELXTL 5.1'
_computing_publication_material 'SHELXTL 5.1'
_computing_structure_refinement 'SHELXTL 5.1'
_computing_structure_solution 'SHELXTL 5.1 (Sheldrick, 1998)'
_diffrn_ambient_temperature 150(2)
_diffrn_measured_fraction_theta_full 0.998
_diffrn_measured_fraction_theta_max 0.998
_diffrn_measurement_device_type 'Bruker SMART APEX II'
_diffrn_measurement_method \w
_diffrn_radiation_monochromator graphite
_diffrn_radiation_source 'fine-focus sealed tube'
_diffrn_radiation_type MoK\a
_diffrn_radiation_wavelength 0.71073
_diffrn_reflns_av_R_equivalents 0.0420
_diffrn_reflns_av_sigmaI/netI 0.0599
_diffrn_reflns_limit_h_max 15
_diffrn_reflns_limit_h_min -15
_diffrn_reflns_limit_k_max 17
_diffrn_reflns_limit_k_min -17
_diffrn_reflns_limit_l_max 19
_diffrn_reflns_limit_l_min -19
_diffrn_reflns_number 30271
_diffrn_reflns_theta_full 28.70
_diffrn_reflns_theta_max 28.70
_diffrn_reflns_theta_min 1.95
_diffrn_standards_decay_% 0
_diffrn_standards_interval_count 0
_diffrn_standards_interval_time 0
_diffrn_standards_number 0
_exptl_absorpt_coefficient_mu 0.199
_exptl_absorpt_correction_T_max 0.9842
_exptl_absorpt_correction_T_min 0.9688
_exptl_absorpt_correction_type multi-scan
_exptl_absorpt_process_details 'SADABS 2.10 (Sheldrick, 2003)'
_exptl_crystal_colour colorless
_exptl_crystal_density_diffrn 1.131
_exptl_crystal_density_method 'not measured'
_exptl_crystal_description block
_exptl_crystal_F_000 704
_exptl_crystal_size_max 0.16
_exptl_crystal_size_mid 0.10
_exptl_crystal_size_min 0.08
_refine_diff_density_max 0.275
_refine_diff_density_min -0.227
_refine_diff_density_rms 0.044
_refine_ls_extinction_method none
_refine_ls_goodness_of_fit_ref 1.053
_refine_ls_hydrogen_treatment constr
_refine_ls_matrix_type full
_refine_ls_number_parameters 467
_refine_ls_number_reflns 9846
_refine_ls_number_restraints 2
_refine_ls_restrained_S_all 1.053
_refine_ls_R_factor_all 0.0784
_refine_ls_R_factor_gt 0.0441
_refine_ls_shift/su_max 0.000
_refine_ls_shift/su_mean 0.000
_refine_ls_structure_factor_coef Fsqd
_refine_ls_weighting_details 'calc w=1/[\s^2^(Fo^2^)+(0.0452P)^2^+0.2848P] where P=(Fo^2^+2Fc^2^)/3'
_refine_ls_weighting_scheme calc
_refine_ls_wR_factor_gt 0.1017
_refine_ls_wR_factor_ref 0.1140
_reflns_number_gt 6651
_reflns_number_total 9846
_reflns_threshold_expression >2sigma(I)
_cod_data_source_file ic900265c_si_001_4.cif
_cod_data_source_block Cpd4
_cod_depositor_comments
;
The following automatic conversions were performed:
'_symmetry_cell_setting' value 'Triclinic' changed to 'triclinic'
according to '/home/saulius/struct/CIF-dictionaries/cif_core.dic'
dictionary named 'cif_core.dic' version 2.4.1 from 2010-06-29.

Automatic conversion script
Id: cif_fix_enum 1527 2010-12-29 10:47:43Z saulius 
;
_cod_database_code 4302904

loop_
_symmetry_equiv_pos_as_xyz
'x, y, z'
'-x, -y, -z'

loop_
_atom_site_label
_atom_site_type_symbol
_atom_site_fract_x
_atom_site_fract_y
_atom_site_fract_z
_atom_site_U_iso_or_equiv
_atom_site_adp_type
_atom_site_occupancy
_atom_site_symmetry_multiplicity
_atom_site_calc_flag
_atom_site_refinement_flags
_atom_site_disorder_assembly
_atom_site_disorder_group
Ca1 Ca 0.13187(3) 0.02381(2) 0.12083(2) 0.02413(9) Uani 1 1 d . . 1
N1 N 0.21342(11) 0.17921(10) 0.27219(10) 0.0261(3) Uani 1 1 d . A 1
N2 N 0.11504(12) -0.15653(10) 0.16331(9) 0.0251(3) Uani 1 1 d . B 1
O1 O 0.34080(10) 0.05906(9) 0.16305(8) 0.0322(3) Uani 1 1 d . A 1
O2 O -0.08336(9) -0.07231(9) 0.03190(8) 0.0289(2) Uani 1 1 d . . 1
C1 C 0.55800(15) 0.08066(15) 0.25206(14) 0.0371(4) Uani 1 1 d . A 1
H1A H 0.5439 0.0004 0.2342 0.056 Uiso 1 1 calc R A 1
H1B H 0.6222 0.1154 0.3206 0.056 Uiso 1 1 calc R A 1
H1C H 0.5887 0.1124 0.2040 0.056 Uiso 1 1 calc R A 1
C2 C 0.43374(14) 0.10188(12) 0.24796(12) 0.0276(3) Uani 1 1 d . A 1
C3 C 0.42911(14) 0.16717(13) 0.33341(12) 0.0299(3) Uani 1 1 d . A 1
H3 H 0.5022 0.1859 0.3936 0.036 Uiso 1 1 calc R A 1
C4 C 0.32885(15) 0.20998(12) 0.34295(12) 0.0287(3) Uani 1 1 d . A 1
C5 C 0.36640(17) 0.29690(16) 0.44202(13) 0.0420(4) Uani 1 1 d . A 1
H5A H 0.4308 0.3638 0.4448 0.063 Uiso 1 1 calc R A 1
H5B H 0.4023 0.2677 0.4985 0.063 Uiso 1 1 calc R A 1
H5C H 0.2904 0.3155 0.4469 0.063 Uiso 1 1 calc R A 1
C6 C 0.12867(14) 0.24148(12) 0.28467(11) 0.0274(3) Uani 1 1 d . A 1
C7 C 0.02024(16) 0.19200(14) 0.30542(13) 0.0339(4) Uani 1 1 d . A 1
C8 C -0.06299(18) 0.25267(16) 0.31463(14) 0.0430(4) Uani 1 1 d . A 1
H8 H -0.1367 0.2201 0.3285 0.052 Uiso 1 1 calc R A 1
C9 C -0.04060(19) 0.35871(16) 0.30405(15) 0.0460(5) Uani 1 1 d . A 1
H9 H -0.0975 0.3993 0.3118 0.055 Uiso 1 1 calc R A 1
C10 C 0.06471(19) 0.40551(14) 0.28214(13) 0.0407(4) Uani 1 1 d . A 1
H10 H 0.0792 0.4785 0.2744 0.049 Uiso 1 1 calc R A 1
C11 C 0.15060(16) 0.34887(13) 0.27094(12) 0.0314(4) Uani 1 1 d . A 1
C12 C -0.00102(18) 0.07846(15) 0.32482(16) 0.0465(5) Uani 1 1 d . A 1
H12 H 0.0346 0.0341 0.2827 0.056 Uiso 1 1 calc R A 1
C13 C -0.1411(2) 0.01337(18) 0.2969(2) 0.0659(7) Uani 1 1 d . A 1
H13A H -0.1753 0.0496 0.3436 0.099 Uiso 1 1 calc R A 1
H13B H -0.1483 -0.0626 0.3016 0.099 Uiso 1 1 calc R A 1
H13C H -0.1900 0.0111 0.2275 0.099 Uiso 1 1 calc R A 1
C14 C 0.0740(2) 0.0913(2) 0.43524(19) 0.0652(6) Uani 1 1 d . A 1
H14A H 0.1648 0.1308 0.4518 0.098 Uiso 1 1 calc R A 1
H14B H 0.0652 0.0177 0.4466 0.098 Uiso 1 1 calc R A 1
H14C H 0.0403 0.1337 0.4785 0.098 Uiso 1 1 calc R A 1
C15 C 0.26165(17) 0.40332(13) 0.24201(14) 0.0379(4) Uani 1 1 d . A 1
H15 H 0.3175 0.3545 0.2439 0.045 Uiso 1 1 calc R A 1
C16 C 0.2114(2) 0.4132(2) 0.13448(17) 0.0638(6) Uani 1 1 d . A 1
H16A H 0.1622 0.3391 0.0876 0.096 Uiso 1 1 calc R A 1
H16B H 0.2838 0.4463 0.1159 0.096 Uiso 1 1 calc R A 1
H16C H 0.1558 0.4604 0.1308 0.096 Uiso 1 1 calc R A 1
C17 C 0.3434(2) 0.51749(17) 0.3151(2) 0.0692(7) Uani 1 1 d . A 1
H17A H 0.2926 0.5687 0.3099 0.104 Uiso 1 1 calc R A 1
H17B H 0.4187 0.5460 0.2979 0.104 Uiso 1 1 calc R A 1
H17C H 0.3716 0.5111 0.3845 0.104 Uiso 1 1 calc R A 1
C18 C -0.29601(16) -0.15367(19) 0.02615(17) 0.0545(6) Uani 1 1 d . B 1
H18A H -0.3037 -0.0793 0.0451 0.082 Uiso 1 1 calc R B 1
H18B H -0.3390 -0.2018 0.0590 0.082 Uiso 1 1 calc R B 1
H18C H -0.3363 -0.1850 -0.0475 0.082 Uiso 1 1 calc R B 1
C19 C -0.15604(14) -0.14595(13) 0.05977(12) 0.0316(4) Uani 1 1 d . B 1
C20 C -0.11611(15) -0.21676(13) 0.11135(13) 0.0331(4) Uani 1 1 d . B 1
H20 H -0.1805 -0.2637 0.1268 0.040 Uiso 1 1 calc R B 1
C21 C 0.00815(15) -0.23221(12) 0.14648(12) 0.0284(3) Uani 1 1 d . B 1
C22 C 0.00196(17) -0.34671(13) 0.16083(15) 0.0411(4) Uani 1 1 d . B 1
H22A H 0.0891 -0.3517 0.1858 0.062 Uiso 1 1 calc R B 1
H22B H -0.0484 -0.4033 0.0960 0.062 Uiso 1 1 calc R B 1
H22C H -0.0388 -0.3592 0.2100 0.062 Uiso 1 1 calc R B 1
C23 C 0.23442(14) -0.17960(11) 0.20244(12) 0.0262(3) Uani 1 1 d . B 1
C24 C 0.29573(15) -0.20988(12) 0.13623(12) 0.0301(3) Uani 1 1 d . B 1
C25 C 0.41342(16) -0.22737(14) 0.17615(14) 0.0369(4) Uani 1 1 d . B 1
H25 H 0.4553 -0.2490 0.1320 0.044 Uiso 1 1 calc R B 1
C26 C 0.47033(16) -0.21391(14) 0.27833(14) 0.0377(4) Uani 1 1 d . B 1
H26 H 0.5511 -0.2255 0.3042 0.045 Uiso 1 1 calc R B 1
C27 C 0.40973(16) -0.18366(13) 0.34268(13) 0.0348(4) Uani 1 1 d . B 1
H27 H 0.4495 -0.1746 0.4130 0.042 Uiso 1 1 calc R B 1
C28 C 0.29092(15) -0.16596(12) 0.30697(12) 0.0292(3) Uani 1 1 d . B 1
C29 C 0.23426(17) -0.23037(15) 0.02300(13) 0.0383(4) Uani 1 1 d . B 1
H29 H 0.1596 -0.2012 0.0102 0.046 Uiso 1 1 calc R B 1
C30 C 0.3245(2) -0.17097(17) -0.02290(15) 0.0511(5) Uani 1 1 d . B 1
H30A H 0.3617 -0.0920 0.0146 0.077 Uiso 1 1 calc R B 1
H30B H 0.2764 -0.1786 -0.0939 0.077 Uiso 1 1 calc R B 1
H30C H 0.3934 -0.2042 -0.0188 0.077 Uiso 1 1 calc R B 1
C31 C 0.1823(2) -0.35532(18) -0.02906(16) 0.0657(6) Uani 1 1 d . B 1
H31A H 0.2533 -0.3867 -0.0163 0.099 Uiso 1 1 calc R B 1
H31B H 0.1405 -0.3682 -0.1021 0.099 Uiso 1 1 calc R B 1
H31C H 0.1199 -0.3912 -0.0022 0.099 Uiso 1 1 calc R B 1
C32 C 0.22825(16) -0.13500(14) 0.38228(12) 0.0361(4) Uani 1 1 d . B 1
H32 H 0.1496 -0.1174 0.3461 0.043 Uiso 1 1 calc R B 1
C33 C 0.31736(18) -0.03337(14) 0.46948(13) 0.0407(4) Uani 1 1 d . B 1
H33A H 0.3938 -0.0500 0.5073 0.061 Uiso 1 1 calc R B 1
H33B H 0.2725 -0.0139 0.5146 0.061 Uiso 1 1 calc R B 1
H33C H 0.3431 0.0292 0.4427 0.061 Uiso 1 1 calc R B 1
C34 C 0.1877(2) -0.23211(16) 0.42639(15) 0.0517(5) Uani 1 1 d . B 1
H34A H 0.1270 -0.2972 0.3713 0.077 Uiso 1 1 calc R B 1
H34B H 0.1467 -0.2101 0.4738 0.077 Uiso 1 1 calc R B 1
H34C H 0.2637 -0.2507 0.4621 0.077 Uiso 1 1 calc R B 1
C35 C 0.6130(5) 0.4136(3) 0.2513(4) 0.125(6) Uani 0.429(5) 1 d PG C 1
H35 H 0.5752 0.3371 0.2441 0.150 Uiso 0.429(5) 1 calc PR C 1
C36 C 0.7043(5) 0.4822(4) 0.3436(4) 0.0624(19) Uani 0.429(5) 1 d PGD C 1
C37 C 0.7597(5) 0.5940(4) 0.3541(4) 0.084(3) Uani 0.429(5) 1 d PG C 1
H37 H 0.8221 0.6409 0.4172 0.101 Uiso 0.429(5) 1 calc PR C 1
C38 C 0.7239(7) 0.6373(3) 0.2723(5) 0.092(3) Uani 0.429(5) 1 d PG C 1
H38 H 0.7618 0.7137 0.2795 0.111 Uiso 0.429(5) 1 calc PR C 1
C39 C 0.6326(6) 0.5687(5) 0.1801(4) 0.080(3) Uani 0.429(5) 1 d PG C 1
H39 H 0.6081 0.5982 0.1242 0.096 Uiso 0.429(5) 1 calc PR C 1
C40 C 0.5772(5) 0.4568(5) 0.1695(4) 0.084(3) Uani 0.429(5) 1 d PG C 1
H40 H 0.5148 0.4099 0.1064 0.101 Uiso 0.429(5) 1 calc PR C 1
C41 C 0.7450(9) 0.4399(7) 0.4376(5) 0.095(3) Uani 0.429(5) 1 d PD C 1
H41A H 0.8104 0.5009 0.4943 0.142 Uiso 0.429(5) 1 calc PR C 1
H41B H 0.7804 0.3796 0.4228 0.142 Uiso 0.429(5) 1 calc PR C 1
H41C H 0.6702 0.4124 0.4555 0.142 Uiso 0.429(5) 1 calc PR C 1
C47 C 0.6558(4) 0.5168(4) 0.2338(3) 0.091(2) Uani 0.571(5) 1 d PGD C 2
C44 C 0.6173(3) 0.4218(3) 0.2635(3) 0.060(2) Uani 0.571(5) 1 d PG C 2
H44 H 0.5480 0.3594 0.2171 0.073 Uiso 0.571(5) 1 calc PR C 2
C42 C 0.6802(4) 0.4181(3) 0.3610(3) 0.086(2) Uani 0.571(5) 1 d PG C 2
H42 H 0.6540 0.3532 0.3813 0.104 Uiso 0.571(5) 1 calc PR C 2
C43 C 0.7816(4) 0.5094(4) 0.4289(3) 0.096(2) Uani 0.571(5) 1 d PG C 2
H43 H 0.8246 0.5069 0.4956 0.116 Uiso 0.571(5) 1 calc PR C 2
C45 C 0.8201(4) 0.6044(3) 0.3992(4) 0.127(4) Uani 0.571(5) 1 d PG C 2
H45 H 0.8894 0.6668 0.4456 0.152 Uiso 0.571(5) 1 calc PR C 2
C46 C 0.7572(5) 0.6081(3) 0.3017(5) 0.121(4) Uani 0.571(5) 1 d PG C 2
H46 H 0.7835 0.6730 0.2814 0.145 Uiso 0.571(5) 1 calc PR C 2
C48 C 0.5794(10) 0.5108(10) 0.1240(4) 0.170(5) Uani 0.571(5) 1 d PD C 2
H48A H 0.6128 0.5812 0.1101 0.254 Uiso 0.571(5) 1 calc PR C 2
H48B H 0.4886 0.4974 0.1144 0.254 Uiso 0.571(5) 1 calc PR C 2
H48C H 0.5883 0.4500 0.0775 0.254 Uiso 0.571(5) 1 calc PR C 2

loop_
_atom_site_aniso_label
_atom_site_aniso_U_11
_atom_site_aniso_U_22
_atom_site_aniso_U_33
_atom_site_aniso_U_23
_atom_site_aniso_U_13
_atom_site_aniso_U_12
Ca1 0.02071(15) 0.02442(15) 0.02570(16) 0.00925(12) 0.00485(12) 0.00729(11)
N1 0.0244(6) 0.0266(6) 0.0302(7) 0.0101(5) 0.0100(5) 0.0113(5)
N2 0.0257(6) 0.0255(6) 0.0241(6) 0.0087(5) 0.0066(5) 0.0097(5)
O1 0.0240(5) 0.0388(6) 0.0319(6) 0.0076(5) 0.0070(5) 0.0123(5)
O2 0.0218(5) 0.0334(6) 0.0321(6) 0.0169(5) 0.0074(5) 0.0069(4)
C1 0.0242(8) 0.0470(10) 0.0412(10) 0.0133(8) 0.0107(7) 0.0140(7)
C2 0.0218(7) 0.0290(7) 0.0337(9) 0.0156(7) 0.0083(6) 0.0082(6)
C3 0.0233(7) 0.0361(8) 0.0290(8) 0.0120(7) 0.0049(6) 0.0106(6)
C4 0.0301(8) 0.0299(8) 0.0268(8) 0.0109(6) 0.0085(7) 0.0108(6)
C5 0.0398(10) 0.0504(10) 0.0285(9) 0.0039(8) 0.0028(8) 0.0192(8)
C6 0.0291(8) 0.0296(7) 0.0246(8) 0.0068(6) 0.0084(6) 0.0137(6)
C7 0.0348(9) 0.0379(9) 0.0376(9) 0.0133(7) 0.0184(8) 0.0181(7)
C8 0.0396(10) 0.0539(11) 0.0498(11) 0.0184(9) 0.0247(9) 0.0261(9)
C9 0.0547(12) 0.0559(11) 0.0489(11) 0.0213(9) 0.0263(10) 0.0404(10)
C10 0.0583(12) 0.0357(9) 0.0391(10) 0.0144(8) 0.0190(9) 0.0294(9)
C11 0.0375(9) 0.0298(8) 0.0257(8) 0.0063(6) 0.0085(7) 0.0137(7)
C12 0.0487(11) 0.0429(10) 0.0719(14) 0.0248(10) 0.0424(11) 0.0238(9)
C13 0.0577(13) 0.0496(12) 0.1060(19) 0.0214(13) 0.0534(14) 0.0142(10)
C14 0.0711(15) 0.0707(14) 0.0920(18) 0.0576(14) 0.0478(14) 0.0395(12)
C15 0.0455(10) 0.0285(8) 0.0439(10) 0.0135(7) 0.0185(8) 0.0134(7)
C16 0.0829(17) 0.0777(15) 0.0551(14) 0.0348(12) 0.0403(13) 0.0363(13)
C17 0.0724(16) 0.0378(11) 0.0851(18) 0.0048(11) 0.0328(14) -0.0001(10)
C18 0.0249(9) 0.0761(14) 0.0723(14) 0.0517(12) 0.0148(9) 0.0131(9)
C19 0.0231(8) 0.0377(8) 0.0323(9) 0.0159(7) 0.0074(7) 0.0052(7)
C20 0.0255(8) 0.0369(8) 0.0365(9) 0.0189(7) 0.0095(7) 0.0045(7)
C21 0.0318(8) 0.0277(7) 0.0266(8) 0.0118(6) 0.0091(7) 0.0094(6)
C22 0.0383(10) 0.0301(8) 0.0492(11) 0.0168(8) 0.0073(8) 0.0074(7)
C23 0.0266(8) 0.0216(7) 0.0308(8) 0.0102(6) 0.0081(6) 0.0091(6)
C24 0.0318(8) 0.0286(8) 0.0318(9) 0.0109(7) 0.0112(7) 0.0114(6)
C25 0.0360(9) 0.0381(9) 0.0434(10) 0.0130(8) 0.0182(8) 0.0178(7)
C26 0.0316(9) 0.0410(9) 0.0451(11) 0.0159(8) 0.0104(8) 0.0210(7)
C27 0.0342(9) 0.0356(8) 0.0338(9) 0.0126(7) 0.0061(7) 0.0158(7)
C28 0.0304(8) 0.0276(7) 0.0298(8) 0.0097(6) 0.0080(7) 0.0123(6)
C29 0.0405(10) 0.0475(10) 0.0331(9) 0.0136(8) 0.0148(8) 0.0209(8)
C30 0.0632(13) 0.0571(12) 0.0418(11) 0.0188(10) 0.0269(10) 0.0204(10)
C31 0.0826(17) 0.0538(12) 0.0365(11) 0.0057(10) 0.0102(11) -0.0012(12)
C32 0.0338(9) 0.0475(10) 0.0279(9) 0.0104(7) 0.0079(7) 0.0189(8)
C33 0.0528(11) 0.0400(9) 0.0321(9) 0.0116(8) 0.0151(8) 0.0185(8)
C34 0.0549(12) 0.0508(11) 0.0453(12) 0.0089(9) 0.0255(10) 0.0037(9)
C35 0.136(12) 0.097(10) 0.228(16) 0.076(10) 0.151(12) 0.057(9)
C36 0.069(4) 0.070(4) 0.082(5) 0.030(4) 0.054(4) 0.041(4)
C37 0.068(5) 0.052(4) 0.132(8) -0.004(5) 0.070(6) -0.002(3)
C38 0.120(8) 0.069(5) 0.145(8) 0.047(6) 0.101(7) 0.048(5)
C39 0.084(6) 0.110(7) 0.114(7) 0.084(7) 0.071(6) 0.065(5)
C40 0.082(5) 0.112(6) 0.109(7) 0.068(6) 0.062(5) 0.057(5)
C41 0.111(7) 0.104(7) 0.075(5) 0.023(5) 0.044(5) 0.031(6)
C47 0.087(4) 0.113(5) 0.114(5) 0.036(4) 0.068(4) 0.058(4)
C44 0.041(3) 0.046(4) 0.082(4) 0.009(3) 0.013(3) 0.010(3)
C42 0.071(4) 0.082(4) 0.127(6) 0.029(4) 0.067(4) 0.020(3)
C43 0.097(5) 0.121(6) 0.080(4) 0.003(4) 0.060(4) 0.034(4)
C45 0.117(7) 0.069(4) 0.184(9) -0.037(5) 0.112(7) -0.009(4)
C46 0.147(8) 0.064(4) 0.214(11) 0.036(7) 0.152(8) 0.034(5)
C48 0.170(10) 0.226(14) 0.181(11) 0.091(10) 0.085(9) 0.129(10)

loop_
_atom_type_symbol
_atom_type_description
_atom_type_scat_dispersion_real
_atom_type_scat_dispersion_imag
_atom_type_scat_source
C C 0.0033 0.0016 'International Tables Vol C Tables 4.2.6.8 and 6.1.1.4'
H H 0.0000 0.0000 'International Tables Vol C Tables 4.2.6.8 and 6.1.1.4'
N N 0.0061 0.0033 'International Tables Vol C Tables 4.2.6.8 and 6.1.1.4'
O O 0.0106 0.0060 'International Tables Vol C Tables 4.2.6.8 and 6.1.1.4'
Ca Ca 0.2262 0.3064 'International Tables Vol C Tables 4.2.6.8 and 6.1.1.4'

loop_
_geom_angle_atom_site_label_1
_geom_angle_atom_site_label_2
_geom_angle_atom_site_label_3
_geom_angle
_geom_angle_site_symmetry_1
_geom_angle_site_symmetry_3
_geom_angle_publ_flag
O1 Ca1 O2 156.98(4) . . ?
O1 Ca1 O2 99.71(4) . 2 ?
O2 Ca1 O2 74.93(4) . 2 ?
O1 Ca1 N1 78.47(4) . . ?
O2 Ca1 N1 124.30(4) . . ?
O2 Ca1 N1 114.89(4) 2 . ?
O1 Ca1 N2 89.97(4) . . ?
O2 Ca1 N2 78.80(4) . . ?
O2 Ca1 N2 133.59(4) 2 . ?
N1 Ca1 N2 111.52(4) . . ?
O1 Ca1 Ca1 133.06(3) . 2 ?
O2 Ca1 Ca1 37.78(3) . 2 ?
O2 Ca1 Ca1 37.16(2) 2 2 ?
N1 Ca1 Ca1 128.28(3) . 2 ?
N2 Ca1 Ca1 108.41(3) . 2 ?
C4 N1 C6 118.14(13) . . ?
C4 N1 Ca1 124.97(10) . . ?
C6 N1 Ca1 116.90(9) . . ?
C21 N2 C23 118.90(12) . . ?
C21 N2 Ca1 124.96(10) . . ?
C23 N2 Ca1 115.96(9) . . ?
C2 O1 Ca1 132.09(10) . . ?
C19 O2 Ca1 125.60(9) . . ?
C19 O2 Ca1 129.02(9) . 2 ?
Ca1 O2 Ca1 105.07(4) . 2 ?
O1 C2 C3 125.13(14) . . ?
O1 C2 C1 115.93(14) . . ?
C3 C2 C1 118.92(14) . . ?
C2 C3 C4 128.38(14) . . ?
N1 C4 C3 124.08(14) . . ?
N1 C4 C5 121.91(14) . . ?
C3 C4 C5 114.01(14) . . ?
C7 C6 C11 120.54(14) . . ?
C7 C6 N1 119.26(13) . . ?
C11 C6 N1 120.11(14) . . ?
C8 C7 C6 118.49(15) . . ?
C8 C7 C12 120.52(15) . . ?
C6 C7 C12 120.85(14) . . ?
C9 C8 C7 121.41(17) . . ?
C10 C9 C8 119.53(16) . . ?
C9 C10 C11 121.83(16) . . ?
C10 C11 C6 118.15(15) . . ?
C10 C11 C15 119.16(15) . . ?
C6 C11 C15 122.67(14) . . ?
C13 C12 C7 114.10(16) . . ?
C13 C12 C14 110.05(17) . . ?
C7 C12 C14 109.55(17) . . ?
C11 C15 C16 110.13(16) . . ?
C11 C15 C17 112.24(16) . . ?
C16 C15 C17 109.96(17) . . ?
O2 C19 C20 125.43(14) . . ?
O2 C19 C18 115.68(14) . . ?
C20 C19 C18 118.83(14) . . ?
C19 C20 C21 130.45(15) . . ?
N2 C21 C20 123.70(13) . . ?
N2 C21 C22 122.99(14) . . ?
C20 C21 C22 113.30(13) . . ?
C24 C23 C28 120.92(14) . . ?
C24 C23 N2 119.31(13) . . ?
C28 C23 N2 119.68(13) . . ?
C25 C24 C23 118.43(15) . . ?
C25 C24 C29 119.50(15) . . ?
C23 C24 C29 121.97(14) . . ?
C26 C25 C24 121.39(16) . . ?
C27 C26 C25 119.72(15) . . ?
C26 C27 C28 121.53(16) . . ?
C27 C28 C23 118.01(15) . . ?
C27 C28 C32 118.62(14) . . ?
C23 C28 C32 123.36(14) . . ?
C24 C29 C30 113.25(15) . . ?
C24 C29 C31 109.82(15) . . ?
C30 C29 C31 110.65(16) . . ?
C28 C32 C33 111.75(14) . . ?
C28 C32 C34 111.39(14) . . ?
C33 C32 C34 108.56(14) . . ?
C36 C35 C40 120.0 . . ?
C35 C36 C37 120.0 . . ?
C35 C36 C41 122.4(5) . . ?
C37 C36 C41 117.6(5) . . ?
C38 C37 C36 120.0 . . ?
C37 C38 C39 120.0 . . ?
C40 C39 C38 120.0 . . ?
C39 C40 C35 120.0 . . ?
C44 C47 C46 120.0 . . ?
C44 C47 C48 115.3(5) . . ?
C46 C47 C48 124.7(5) . . ?
C47 C44 C42 120.0 . . ?
C44 C42 C43 120.0 . . ?
C45 C43 C42 120.0 . . ?
C43 C45 C46 120.0 . . ?
C45 C46 C47 120.0 . . ?

loop_
_geom_bond_atom_site_label_1
_geom_bond_atom_site_label_2
_geom_bond_distance
_geom_bond_site_symmetry_2
_geom_bond_publ_flag
Ca1 O1 2.2035(11) . ?
Ca1 O2 2.3115(10) . ?
Ca1 O2 2.3441(11) 2 ?
Ca1 N1 2.4303(13) . ?
Ca1 N2 2.4918(12) . ?
Ca1 Ca1 3.6954(6) 2 ?
N1 C4 1.3199(19) . ?
N1 C6 1.4344(18) . ?
N2 C21 1.2984(19) . ?
N2 C23 1.4436(18) . ?
O1 C2 1.2742(18) . ?
O2 C19 1.3162(18) . ?
O2 Ca1 2.3442(11) 2 ?
C1 C2 1.506(2) . ?
C2 C3 1.382(2) . ?
C3 C4 1.425(2) . ?
C4 C5 1.513(2) . ?
C6 C7 1.406(2) . ?
C6 C11 1.409(2) . ?
C7 C8 1.395(2) . ?
C7 C12 1.518(2) . ?
C8 C9 1.376(3) . ?
C9 C10 1.375(3) . ?
C10 C11 1.392(2) . ?
C11 C15 1.520(2) . ?
C12 C13 1.518(3) . ?
C12 C14 1.521(3) . ?
C15 C16 1.524(3) . ?
C15 C17 1.526(3) . ?
C18 C19 1.508(2) . ?
C19 C20 1.358(2) . ?
C20 C21 1.442(2) . ?
C21 C22 1.517(2) . ?
C23 C24 1.403(2) . ?
C23 C28 1.408(2) . ?
C24 C25 1.393(2) . ?
C24 C29 1.514(2) . ?
C25 C26 1.378(2) . ?
C26 C27 1.376(2) . ?
C27 C28 1.398(2) . ?
C28 C32 1.522(2) . ?
C29 C30 1.528(2) . ?
C29 C31 1.529(3) . ?
C32 C33 1.523(2) . ?
C32 C34 1.546(3) . ?
C35 C36 1.3900 . ?
C35 C40 1.3900 . ?
C36 C37 1.3900 . ?
C36 C41 1.5395(10) . ?
C37 C38 1.3900 . ?
C38 C39 1.3900 . ?
C39 C40 1.3900 . ?
C47 C44 1.3900 . ?
C47 C46 1.3900 . ?
C47 C48 1.5394(10) . ?
C44 C42 1.3900 . ?
C42 C43 1.3900 . ?
C43 C45 1.3900 . ?
C45 C46 1.3900 . ?
